data_2105158
loop_
_publ_author_name
'Tutughamiarso, Maya'
'Wagner, Guido'
'Egert, Ernst'

_publ_section_title
;
 Cocrystals of 5-fluorocytosine. I. Coformers with fixed hydrogen-bonding
 sites
;
_journal_coeditor_code GP5052
_journal_issue 4
_journal_name_full 'Acta Crystallographica Section B'
_journal_page_first 431
_journal_page_last 443
_journal_paper_doi 10.1107/S010876811202561X
_journal_volume 68
_journal_year 2012
_chemical_formula_moiety '2(C4 H4 F N3 O), C6 H9 N3 O2'
_chemical_formula_sum 'C14 H17 F2 N9 O4'
_chemical_formula_weight 413.37
_chemical_name_systematic
;
 ?
;
_space_group_IT_number 2
_symmetry_cell_setting triclinic
_symmetry_space_group_name_Hall '-P 1'
_symmetry_space_group_name_H-M 'P -1'
_atom_sites_solution_hydrogens geom
_atom_sites_solution_primary direct
_atom_sites_solution_secondary difmap
_audit_creation_method SHELXL-97
_cell_angle_alpha 83.406(12)
_cell_angle_beta 83.529(12)
_cell_angle_gamma 81.420(12)
_cell_formula_units_Z 2
_cell_length_a 7.6548(12)
_cell_length_b 9.3233(14)
_cell_length_c 12.848(2)
_cell_measurement_reflns_used 4645
_cell_measurement_temperature 173(2)
_cell_measurement_theta_max 25.84
_cell_measurement_theta_min 3.41
_cell_volume 896.4(2)
_computing_cell_refinement 'X-Area (Stoe & Cie, 2001)'
_computing_data_collection 'X-Area (Stoe & Cie, 2001)'
_computing_data_reduction 'X-Area (Stoe & Cie, 2001)'
_computing_molecular_graphics 'Mercury (Macrae et al., 2008) and XP (Sheldrick, 2008)'
_computing_structure_refinement 'SHELXL97 (Sheldrick, 2008)'
_computing_structure_solution 'SHELXS97 (Sheldrick, 2008)'
_diffrn_ambient_temperature 173(2)
_diffrn_measured_fraction_theta_full 0.993
_diffrn_measured_fraction_theta_max 0.978
_diffrn_measurement_device_type 'STOE IPDS II two-circle-diffractometer'
_diffrn_measurement_method \w
_diffrn_radiation_monochromator graphite
_diffrn_radiation_source 'fine-focus sealed tube'
_diffrn_radiation_type MoK\a
_diffrn_radiation_wavelength 0.71073
_diffrn_reflns_av_R_equivalents 0.1217
_diffrn_reflns_av_sigmaI/netI 0.0991
_diffrn_reflns_limit_h_max 9
_diffrn_reflns_limit_h_min -9
_diffrn_reflns_limit_k_max 11
_diffrn_reflns_limit_k_min -10
_diffrn_reflns_limit_l_max 15
_diffrn_reflns_limit_l_min -15
_diffrn_reflns_number 7962
_diffrn_reflns_theta_full 25.00
_diffrn_reflns_theta_max 25.70
_diffrn_reflns_theta_min 3.41
_diffrn_standards_number 0
_exptl_absorpt_coefficient_mu 0.130
_exptl_absorpt_correction_type none
_exptl_absorpt_process_details none
_exptl_crystal_colour yellow
_exptl_crystal_density_diffrn 1.531
_exptl_crystal_density_method 'not measured'
_exptl_crystal_description block
_exptl_crystal_F_000 428
_exptl_crystal_size_max 0.30
_exptl_crystal_size_mid 0.30
_exptl_crystal_size_min 0.20
_refine_diff_density_max 0.325
_refine_diff_density_min -0.309
_refine_ls_extinction_coef 0.021(5)
_refine_ls_extinction_expression Fc^*^=kFc[1+0.001xFc^2^\l^3^/sin(2\q)]^-1/4^
_refine_ls_extinction_method SHELXL
_refine_ls_goodness_of_fit_ref 0.949
_refine_ls_hydrogen_treatment mixed
_refine_ls_matrix_type full
_refine_ls_number_parameters 286
_refine_ls_number_reflns 3344
_refine_ls_number_restraints 6
_refine_ls_restrained_S_all 0.949
_refine_ls_R_factor_all 0.0890
_refine_ls_R_factor_gt 0.0630
_refine_ls_shift/su_max 0.000
_refine_ls_shift/su_mean 0.000
_refine_ls_structure_factor_coef Fsqd
_refine_ls_weighting_details 'calc w=1/[\s^2^(Fo^2^)+(0.0933P)^2^+0.0000P] where P=(Fo^2^+2Fc^2^)/3'
_refine_ls_weighting_scheme calc
_refine_ls_wR_factor_gt 0.1515
_refine_ls_wR_factor_ref 0.1653
_reflns_number_gt 2293
_reflns_number_total 3344
_reflns_threshold_expression I>2sigma(I)
_cod_data_source_file gp5052.cif
_cod_data_source_block III
_cod_depositor_comments
;
The following automatic conversions were performed:

'_symmetry_cell_setting' value 'Triclinic' changed to 'triclinic'
according to /home/saulius/struct/CIF-dictionaries/cif_core.dic
dictionary named 'cif_core.dic' version 2.4.2 from 2011-04-26.

Automatic conversion script
Id: cif_fix_values 1891 2012-01-12 08:04:46Z andrius 
;
_cod_database_code 2105158

loop_
_symmetry_equiv_pos_as_xyz
'x, y, z'
'-x, -y, -z'

loop_
_atom_site_type_symbol
_atom_site_label
_atom_site_fract_x
_atom_site_fract_y
_atom_site_fract_z
_atom_site_U_iso_or_equiv
_atom_site_adp_type
_atom_site_calc_flag
_atom_site_refinement_flags
_atom_site_occupancy
_atom_site_symmetry_multiplicity
N N1A 0.8779(3) 0.1895(2) 0.68014(19) 0.0283(5) Uani d D 1 1
H H1A 0.851(4) 0.275(2) 0.642(2) 0.034 Uiso d D 1 1
C C2A 0.8488(4) 0.0703(3) 0.6316(2) 0.0272(6) Uani d . 1 1
N N3A 0.9005(3) -0.0662(2) 0.67878(18) 0.0284(5) Uani d . 1 1
C C4A 0.9784(4) -0.0854(3) 0.7679(2) 0.0254(6) Uani d . 1 1
C C5A 1.0118(4) 0.0391(3) 0.8149(2) 0.0283(6) Uani d . 1 1
C C6A 0.9609(4) 0.1729(3) 0.7700(2) 0.0278(6) Uani d . 1 1
H H6A 0.9824 0.2560 0.8005 0.033 Uiso calc R 1 1
O O21A 0.7758(3) 0.0894(2) 0.54864(16) 0.0358(5) Uani d . 1 1
N N41A 1.0276(3) -0.2208(3) 0.8109(2) 0.0329(6) Uani d D 1 1
H H411 1.068(4) -0.238(4) 0.8742(18) 0.040 Uiso d D 1 1
H H412 0.985(4) -0.287(3) 0.781(2) 0.040 Uiso d D 1 1
F F51A 1.0990(2) 0.01573(19) 0.90320(14) 0.0404(5) Uani d . 1 1
N N1B 0.8276(3) 0.7119(2) 0.56716(18) 0.0263(5) Uani d D 1 1
H H1B 0.859(4) 0.776(3) 0.606(2) 0.032 Uiso d D 1 1
C C2B 0.8475(4) 0.5737(3) 0.6186(2) 0.0238(6) Uani d . 1 1
N N3B 0.8026(3) 0.4628(2) 0.57096(17) 0.0247(5) Uani d . 1 1
C C4B 0.7343(3) 0.4869(3) 0.4784(2) 0.0252(6) Uani d . 1 1
C C5B 0.7110(4) 0.6329(3) 0.4273(2) 0.0285(6) Uani d . 1 1
C C6B 0.7578(4) 0.7424(3) 0.4733(2) 0.0273(6) Uani d . 1 1
H H6B 0.7422 0.8395 0.4405 0.033 Uiso calc R 1 1
O O21B 0.9087(3) 0.5502(2) 0.70644(14) 0.0270(4) Uani d . 1 1
N N41B 0.6909(3) 0.3749(3) 0.4360(2) 0.0305(6) Uani d D 1 1
H H413 0.641(4) 0.385(4) 0.3775(18) 0.037 Uiso d D 1 1
H H414 0.704(4) 0.287(2) 0.471(2) 0.037 Uiso d D 1 1
F F51B 0.6411(3) 0.65692(19) 0.33332(13) 0.0422(5) Uani d . 1 1
N N1 1.2947(3) -0.5685(2) 1.09748(18) 0.0258(5) Uani d . 1 1
H H1 1.272(4) -0.551(3) 1.163(3) 0.031 Uiso d . 1 1
C C2 1.2242(4) -0.4888(3) 1.0123(2) 0.0261(6) Uani d . 1 1
C C3 1.2933(4) -0.5712(3) 0.9180(2) 0.0296(6) Uani d . 1 1
H H3A 1.1950 -0.6005 0.8849 0.035 Uiso calc R 1 1
H H3B 1.3638 -0.5123 0.8647 0.035 Uiso calc R 1 1
N N4 1.4041(3) -0.6978(3) 0.96428(18) 0.0302(6) Uani d . 1 1
C C5 1.4010(4) -0.6961(3) 1.0688(2) 0.0264(6) Uani d . 1 1
O O21 1.1245(3) -0.3734(2) 1.01437(16) 0.0352(5) Uani d . 1 1
C C41 1.5061(5) -0.8120(4) 0.9051(3) 0.0449(8) Uani d . 1 1
H H41A 1.6030 -0.8624 0.9451 0.067 Uiso calc R 1 1
H H41B 1.5556 -0.7684 0.8372 0.067 Uiso calc R 1 1
H H41C 1.4285 -0.8819 0.8933 0.067 Uiso calc R 1 1
N N51 1.4814(3) -0.8027(2) 1.13081(18) 0.0296(5) Uani d . 1 1
C C52 1.5123(3) -0.7770(3) 1.2295(2) 0.0264(6) Uani d . 1 1
C C53 1.5633(4) -0.9113(3) 1.3020(2) 0.0319(7) Uani d . 1 1
H H53A 1.6526 -0.8927 1.3459 0.048 Uiso calc R 1 1
H H53B 1.6123 -0.9923 1.2604 0.048 Uiso calc R 1 1
H H53C 1.4581 -0.9366 1.3472 0.048 Uiso calc R 1 1
O O54 1.5066(3) -0.6533(2) 1.25920(15) 0.0307(5) Uani d . 1 1

loop_
_atom_site_aniso_label
_atom_site_aniso_U_11
_atom_site_aniso_U_22
_atom_site_aniso_U_33
_atom_site_aniso_U_12
_atom_site_aniso_U_13
_atom_site_aniso_U_23
N1A 0.0368(13) 0.0159(11) 0.0324(13) -0.0018(10) -0.0070(10) -0.0029(9)
C2A 0.0329(15) 0.0180(13) 0.0313(15) -0.0049(11) -0.0043(12) -0.0024(11)
N3A 0.0375(13) 0.0177(11) 0.0304(12) -0.0030(10) -0.0076(10) -0.0013(9)
C4A 0.0276(14) 0.0203(13) 0.0273(14) -0.0020(11) -0.0017(11) -0.0006(11)
C5A 0.0294(14) 0.0297(15) 0.0269(14) -0.0034(12) -0.0058(11) -0.0058(12)
C6A 0.0312(14) 0.0233(14) 0.0301(14) -0.0041(11) -0.0026(11) -0.0083(11)
O21A 0.0536(13) 0.0215(10) 0.0347(11) -0.0070(9) -0.0159(10) 0.0013(8)
N41A 0.0425(15) 0.0245(13) 0.0326(13) -0.0025(11) -0.0137(11) 0.0009(11)
F51A 0.0510(11) 0.0377(10) 0.0355(10) -0.0024(8) -0.0198(8) -0.0058(8)
N1B 0.0372(13) 0.0149(11) 0.0270(12) -0.0026(10) -0.0037(10) -0.0040(9)
C2B 0.0297(14) 0.0172(12) 0.0238(13) -0.0012(11) 0.0001(11) -0.0047(10)
N3B 0.0324(12) 0.0172(11) 0.0252(11) -0.0027(9) -0.0022(9) -0.0062(9)
C4B 0.0253(14) 0.0226(13) 0.0275(14) 0.0000(11) -0.0023(11) -0.0057(11)
C5B 0.0373(16) 0.0247(14) 0.0239(14) -0.0025(12) -0.0072(12) -0.0023(11)
C6B 0.0362(15) 0.0183(13) 0.0253(14) 0.0003(11) -0.0020(11) 0.0004(10)
O21B 0.0375(11) 0.0202(9) 0.0240(10) -0.0022(8) -0.0072(8) -0.0041(7)
N41B 0.0408(14) 0.0222(12) 0.0307(13) -0.0050(11) -0.0118(11) -0.0032(10)
F51B 0.0656(12) 0.0315(9) 0.0320(10) -0.0044(9) -0.0216(9) 0.0002(7)
N1 0.0345(13) 0.0206(11) 0.0218(11) 0.0013(10) -0.0049(10) -0.0050(9)
C2 0.0313(14) 0.0234(14) 0.0251(14) -0.0063(12) -0.0059(11) -0.0021(11)
C3 0.0335(15) 0.0314(15) 0.0250(14) -0.0070(12) -0.0062(11) -0.0015(12)
N4 0.0381(14) 0.0268(12) 0.0252(12) 0.0002(10) -0.0037(10) -0.0063(10)
C5 0.0346(15) 0.0222(14) 0.0241(13) -0.0069(12) -0.0029(11) -0.0054(11)
O21 0.0428(12) 0.0281(11) 0.0335(11) 0.0031(10) -0.0110(9) -0.0007(9)
C41 0.055(2) 0.0449(19) 0.0326(16) 0.0058(16) -0.0009(15) -0.0157(15)
N51 0.0402(14) 0.0198(12) 0.0286(12) 0.0019(10) -0.0067(10) -0.0057(9)
C52 0.0250(14) 0.0240(14) 0.0300(14) -0.0011(11) -0.0008(11) -0.0069(11)
C53 0.0373(16) 0.0249(15) 0.0327(15) -0.0015(12) -0.0068(12) -0.0003(12)
O54 0.0385(11) 0.0229(10) 0.0322(11) -0.0023(9) -0.0105(9) -0.0043(8)

loop_
_atom_type_symbol
_atom_type_description
_atom_type_scat_dispersion_real
_atom_type_scat_dispersion_imag
_atom_type_scat_source
C C 0.0033 0.0016 'International Tables Vol C Tables 4.2.6.8 and 6.1.1.4'
H H 0.0000 0.0000 'International Tables Vol C Tables 4.2.6.8 and 6.1.1.4'
F F 0.0171 0.0103 'International Tables Vol C Tables 4.2.6.8 and 6.1.1.4'
N N 0.0061 0.0033 'International Tables Vol C Tables 4.2.6.8 and 6.1.1.4'
O O 0.0106 0.0060 'International Tables Vol C Tables 4.2.6.8 and 6.1.1.4'

loop_
_geom_angle_atom_site_label_1
_geom_angle_atom_site_label_2
_geom_angle_atom_site_label_3
_geom_angle
C6A N1A C2A 121.8(2)
C6A N1A H1A 124(2)
C2A N1A H1A 113(2)
O21A C2A N3A 121.8(2)
O21A C2A N1A 120.1(2)
N3A C2A N1A 118.1(2)
C4A N3A C2A 121.3(2)
N3A C4A N41A 119.2(2)
N3A C4A C5A 119.7(2)
N41A C4A C5A 121.1(3)
C6A C5A F51A 122.1(2)
C6A C5A C4A 119.6(3)
F51A C5A C4A 118.3(2)
C5A C6A N1A 119.5(2)
C5A C6A H6A 120.2
N1A C6A H6A 120.2
C4A N41A H411 122(2)
C4A N41A H412 113(2)
H411 N41A H412 123(3)
C6B N1B C2B 122.2(2)
C6B N1B H1B 127(2)
C2B N1B H1B 111(2)
O21B C2B N3B 121.0(2)
O21B C2B N1B 120.5(2)
N3B C2B N1B 118.5(2)
C4B N3B C2B 121.5(2)
N41B C4B N3B 119.0(2)
N41B C4B C5B 122.1(2)
N3B C4B C5B 118.9(2)
C6B C5B F51B 121.5(3)
C6B C5B C4B 119.8(3)
F51B C5B C4B 118.7(2)
C5B C6B N1B 119.0(2)
C5B C6B H6B 120.5
N1B C6B H6B 120.5
C4B N41B H413 123(2)
C4B N41B H414 120(2)
H413 N41B H414 117(3)
C2 N1 C5 111.3(2)
C2 N1 H1 127(2)
C5 N1 H1 121(2)
O21 C2 N1 125.4(3)
O21 C2 C3 127.9(3)
N1 C2 C3 106.7(2)
N4 C3 C2 102.4(2)
N4 C3 H3A 111.3
C2 C3 H3A 111.3
N4 C3 H3B 111.3
C2 C3 H3B 111.3
H3A C3 H3B 109.2
C5 N4 C3 111.4(2)
C5 N4 C41 124.0(3)
C3 N4 C41 124.6(2)
N51 C5 N4 123.7(3)
N51 C5 N1 128.1(2)
N4 C5 N1 108.2(2)
N4 C41 H41A 109.5
N4 C41 H41B 109.5
H41A C41 H41B 109.5
N4 C41 H41C 109.5
H41A C41 H41C 109.5
H41B C41 H41C 109.5
C5 N51 C52 119.5(2)
O54 C52 N51 124.6(3)
O54 C52 C53 120.4(2)
N51 C52 C53 114.9(2)
C52 C53 H53A 109.5
C52 C53 H53B 109.5
H53A C53 H53B 109.5
C52 C53 H53C 109.5
H53A C53 H53C 109.5
H53B C53 H53C 109.5

loop_
_geom_bond_atom_site_label_1
_geom_bond_atom_site_label_2
_geom_bond_distance
N1A C6A 1.362(4)
N1A C2A 1.392(3)
N1A H1A 0.898(18)
C2A O21A 1.242(3)
C2A N3A 1.367(4)
N3A C4A 1.332(4)
C4A N41A 1.336(4)
C4A C5A 1.436(4)
C5A C6A 1.335(4)
C5A F51A 1.361(3)
C6A H6A 0.9500
N41A H411 0.891(18)
N41A H412 0.886(18)
N1B C6B 1.357(4)
N1B C2B 1.374(3)
N1B H1B 0.898(18)
C2B O21B 1.255(3)
C2B N3B 1.364(3)
N3B C4B 1.336(4)
C4B N41B 1.331(3)
C4B C5B 1.436(4)
C5B C6B 1.348(4)
C5B F51B 1.357(3)
C6B H6B 0.9500
N41B H413 0.870(18)
N41B H414 0.885(18)
N1 C2 1.367(4)
N1 C5 1.398(4)
N1 H1 0.86(3)
C2 O21 1.224(4)
C2 C3 1.512(4)
C3 N4 1.456(4)
C3 H3A 0.9900
C3 H3B 0.9900
N4 C5 1.343(4)
N4 C41 1.458(4)
C5 N51 1.322(4)
C41 H41A 0.9800
C41 H41B 0.9800
C41 H41C 0.9800
N51 C52 1.369(4)
C52 O54 1.249(3)
C52 C53 1.502(4)
C53 H53A 0.9800
C53 H53B 0.9800
C53 H53C 0.9800

loop_
_geom_hbond_atom_site_label_D
_geom_hbond_atom_site_label_H
_geom_hbond_atom_site_label_A
_geom_hbond_site_symmetry_A
_geom_hbond_distance_DH
_geom_hbond_distance_HA
_geom_hbond_distance_DA
_geom_hbond_angle_DHA
N1A H1A N3B . 0.898(18) 1.883(19) 2.778(3) 175(3)
N41A H412 O21B 1_545 0.886(18) 2.066(19) 2.950(3) 175(3)
N41A H411 O21 . 0.891(18) 2.13(2) 2.946(3) 153(3)
N1B H1B N3A 1_565 0.898(18) 1.911(19) 2.802(3) 171(3)
N41B H414 O21A . 0.885(18) 2.02(2) 2.901(3) 171(3)
N41B H413 O54 1_464 0.870(18) 2.02(2) 2.862(3) 162(3)
N1 H1 O21B 2_757 0.86(3) 2.06(3) 2.817(3) 147(3)

loop_
_geom_torsion_atom_site_label_1
_geom_torsion_atom_site_label_2
_geom_torsion_atom_site_label_3
_geom_torsion_atom_site_label_4
_geom_torsion
C6A N1A C2A O21A -178.6(3)
C6A N1A C2A N3A 2.3(4)
O21A C2A N3A C4A -179.9(3)
N1A C2A N3A C4A -0.8(4)
C2A N3A C4A N41A -179.6(3)
C2A N3A C4A C5A -1.0(4)
N3A C4A C5A C6A 1.4(4)
N41A C4A C5A C6A -180.0(3)
N3A C4A C5A F51A -177.0(2)
N41A C4A C5A F51A 1.6(4)
F51A C5A C6A N1A 178.4(3)
C4A C5A C6A N1A 0.0(4)
C2A N1A C6A C5A -1.9(4)
C6B N1B C2B O21B -178.3(3)
C6B N1B C2B N3B 3.0(4)
O21B C2B N3B C4B 178.7(2)
N1B C2B N3B C4B -2.6(4)
C2B N3B C4B N41B -179.2(2)
C2B N3B C4B C5B 1.2(4)
N41B C4B C5B C6B -179.7(3)
N3B C4B C5B C6B -0.1(4)
N41B C4B C5B F51B 0.6(4)
N3B C4B C5B F51B -179.8(2)
F51B C5B C6B N1B -179.8(3)
C4B C5B C6B N1B 0.5(4)
C2B N1B C6B C5B -1.9(4)
C5 N1 C2 O21 179.0(3)
C5 N1 C2 C3 -0.9(3)
O21 C2 C3 N4 179.9(3)
N1 C2 C3 N4 -0.2(3)
C2 C3 N4 C5 1.2(3)
C2 C3 N4 C41 -178.6(3)
C3 N4 C5 N51 175.7(2)
C41 N4 C5 N51 -4.5(5)
C3 N4 C5 N1 -1.8(3)
C41 N4 C5 N1 178.0(3)
C2 N1 C5 N51 -175.7(3)
C2 N1 C5 N4 1.7(3)
N4 C5 N51 C52 162.6(3)
N1 C5 N51 C52 -20.4(4)
C5 N51 C52 O54 -16.6(4)
C5 N51 C52 C53 166.0(2)

loop_
_cod_related_entry_id
_cod_related_entry_database
_cod_related_entry_code
1 ChemSpider 30654564
